data_4313973
loop_
_publ_author_name
'Marcus Schiefer'
'N. Dastagiri Reddy'
'Hans-J\"urgen Ahn'
'Andreas Stasch'
'Herbert W. Roesky'
'A. Christine Schlicker'
'Hans-Georg Schmidt'
'Mathias Noltemeyer'
'Denis Vidovic'

_publ_section_title
;
 Neutral and Ionic Aluminum, Gallium, and Indium Compounds Carrying Two or
 Three Terminal Ethynyl Groups
;
_journal_name_full 'Inorganic Chemistry'
_journal_page_first 4970
_journal_page_last 4976
_journal_paper_doi 10.1021/ic0342806
_journal_volume 42
_journal_year 2003
_chemical_formula_sum 'C28.5 H43 Al N2'
_chemical_formula_weight 440.63
_chemical_name_systematic
;
compound 7
;
_space_group_IT_number 15
_symmetry_cell_setting monoclinic
_symmetry_space_group_name_Hall '-C 2yc'
_symmetry_space_group_name_H-M 'C 1 2/c 1'
_atom_sites_solution_hydrogens geom
_atom_sites_solution_primary direct
_atom_sites_solution_secondary difmap
_audit_creation_method SHELXL-97
_cell_angle_alpha 90.00
_cell_angle_beta 93.64(8)
_cell_angle_gamma 90.00
_cell_formula_units_Z 8
_cell_length_a 23.65(3)
_cell_length_b 12.913(4)
_cell_length_c 18.980(5)
_cell_measurement_temperature 200(2)
_cell_volume 5785(8)
_computing_structure_refinement 'SHELXL-97 (Sheldrick, 1997)'
_computing_structure_solution 'SHELXS-97 (Sheldrick, 1990)'
_diffrn_ambient_temperature 200(2)
_diffrn_measured_fraction_theta_full 0.994
_diffrn_measured_fraction_theta_max 0.994
_diffrn_radiation_monochromator graphite
_diffrn_radiation_source 'fine-focus sealed tube'
_diffrn_radiation_type MoK\a
_diffrn_radiation_wavelength 0.71073
_diffrn_reflns_av_R_equivalents 0.0737
_diffrn_reflns_av_sigmaI/netI 0.0951
_diffrn_reflns_limit_h_max 25
_diffrn_reflns_limit_h_min -25
_diffrn_reflns_limit_k_max 13
_diffrn_reflns_limit_k_min -13
_diffrn_reflns_limit_l_max 20
_diffrn_reflns_limit_l_min -9
_diffrn_reflns_number 6032
_diffrn_reflns_theta_full 22.52
_diffrn_reflns_theta_max 22.52
_diffrn_reflns_theta_min 3.60
_exptl_absorpt_coefficient_mu 0.086
_exptl_absorpt_correction_T_max 0.9746
_exptl_absorpt_correction_T_min 0.9343
_exptl_crystal_density_diffrn 1.012
_exptl_crystal_density_method 'not measured'
_exptl_crystal_F_000 1928
_exptl_crystal_size_max 0.80
_exptl_crystal_size_mid 0.60
_exptl_crystal_size_min 0.30
_refine_diff_density_max 0.695
_refine_diff_density_min -0.459
_refine_diff_density_rms 0.077
_refine_ls_extinction_method none
_refine_ls_goodness_of_fit_ref 1.029
_refine_ls_hydrogen_treatment mixed
_refine_ls_matrix_type full
_refine_ls_number_parameters 315
_refine_ls_number_reflns 3790
_refine_ls_number_restraints 42
_refine_ls_restrained_S_all 1.037
_refine_ls_R_factor_all 0.1339
_refine_ls_R_factor_gt 0.0962
_refine_ls_shift/su_max 0.014
_refine_ls_shift/su_mean 0.001
_refine_ls_structure_factor_coef Fsqd
_refine_ls_weighting_details 'calc w=1/[\s^2^(Fo^2^)+(0.1800P)^2^+8.0000P] where P=(Fo^2^+2Fc^2^)/3'
_refine_ls_weighting_scheme calc
_refine_ls_wR_factor_gt 0.2510
_refine_ls_wR_factor_ref 0.2958
_reflns_number_gt 2497
_reflns_number_total 3790
_reflns_threshold_expression 2sigma(I)
_cod_data_source_file ic0342806_07.cif
_cod_data_source_block r1075
_cod_original_cell_volume 5786(7)
_cod_original_formula_sum 'C28.50 H43 Al N2'
_cod_database_code 4313973

loop_
_symmetry_equiv_pos_as_xyz
'x, y, z'
'-x, y, -z+1/2'
'x+1/2, y+1/2, z'
'-x+1/2, y+1/2, -z+1/2'
'-x, -y, -z'
'x, -y, z-1/2'
'-x+1/2, -y+1/2, -z'
'x+1/2, -y+1/2, z-1/2'

loop_
_atom_site_label
_atom_site_type_symbol
_atom_site_fract_x
_atom_site_fract_y
_atom_site_fract_z
_atom_site_U_iso_or_equiv
_atom_site_adp_type
_atom_site_occupancy
_atom_site_symmetry_multiplicity
_atom_site_calc_flag
_atom_site_refinement_flags
_atom_site_disorder_assembly
_atom_site_disorder_group
Al1 Al 0.28754(2) -0.00483(4) 0.16719(3) 0.03628(16) Uani 1 1 d . . .
N1 N 0.33064(6) 0.03260(12) 0.32426(8) 0.0395(5) Uani 1 1 d . . .
C1 C 0.33778(8) 0.10206(15) 0.13577(10) 0.0425(6) Uani 1 1 d . . .
N2 N 0.28297(6) -0.10556(13) 0.31026(8) 0.0419(5) Uani 1 1 d . . .
C2 C 0.37432(8) 0.15982(15) 0.11895(10) 0.0418(6) Uani 1 1 d . . .
C3 C 0.30751(8) -0.13736(15) 0.12719(10) 0.0407(6) Uani 1 1 d . . .
C4 C 0.32141(8) -0.22122(16) 0.10640(11) 0.0446(6) Uani 1 1 d . . .
C5 C 0.20715(9) 0.02480(16) 0.15480(11) 0.0476(6) Uani 1 1 d . . .
C6 C 0.15687(9) 0.03318(17) 0.15388(12) 0.0504(7) Uani 1 1 d . . .
C7 C 0.30242(8) -0.02372(15) 0.27405(10) 0.0394(6) Uani 1 1 d . . .
C8 C 0.32979(8) -0.01248(15) 0.39085(11) 0.0428(6) Uani 1 1 d . . .
C9 C 0.29928(8) -0.09972(16) 0.38134(11) 0.0466(6) Uani 1 1 d . . .
C10 C 0.35915(10) 0.13043(16) 0.31247(13) 0.0612(7) Uani 1 1 d . . .
H10A H 0.3535 0.1497 0.2626 0.092 Uiso 1 1 calc R . .
H10B H 0.3998 0.1230 0.3252 0.092 Uiso 1 1 calc R . .
H10C H 0.3434 0.1844 0.3417 0.092 Uiso 1 1 calc R . .
C11 C 0.24799(10) -0.18846(17) 0.27874(12) 0.0607(7) Uani 1 1 d . . .
H11A H 0.2293 -0.1643 0.2342 0.091 Uiso 1 1 calc R . .
H11B H 0.2193 -0.2084 0.3112 0.091 Uiso 1 1 calc R . .
H11C H 0.2719 -0.2484 0.2697 0.091 Uiso 1 1 calc R . .
C12 C 0.35718(10) 0.03455(19) 0.45593(11) 0.0601(7) Uani 1 1 d . . .
H12A H 0.3523 -0.0114 0.4962 0.090 Uiso 1 1 calc R . .
H12B H 0.3396 0.1017 0.4646 0.090 Uiso 1 1 calc R . .
H12C H 0.3977 0.0444 0.4499 0.090 Uiso 1 1 calc R . .
C13 C 0.28263(10) -0.17854(19) 0.43376(13) 0.0669(8) Uani 1 1 d . . .
H13A H 0.2992 -0.1601 0.4807 0.100 Uiso 1 1 calc R . .
H13B H 0.2965 -0.2468 0.4204 0.100 Uiso 1 1 calc R . .
H13C H 0.2413 -0.1804 0.4346 0.100 Uiso 1 1 calc R . .
C14 C 0.09538(9) 0.0424(2) 0.15339(12) 0.0641(8) Uani 1 1 d . . .
C15 C 0.06819(12) 0.0104(4) 0.08308(18) 0.1373(19) Uani 1 1 d . . .
H15A H 0.0808 0.0567 0.0463 0.206 Uiso 1 1 calc R . .
H15B H 0.0269 0.0146 0.0844 0.206 Uiso 1 1 calc R . .
H15C H 0.0791 -0.0609 0.0727 0.206 Uiso 1 1 calc R . .
C16 C 0.07428(13) -0.0285(3) 0.2111(2) 0.1245(14) Uani 1 1 d . . .
H16A H 0.0845 -0.1004 0.2011 0.187 Uiso 1 1 calc R . .
H16B H 0.0330 -0.0227 0.2118 0.187 Uiso 1 1 calc R . .
H16C H 0.0919 -0.0079 0.2570 0.187 Uiso 1 1 calc R . .
C17 C 0.08020(13) 0.1543(3) 0.1676(2) 0.1367(16) Uani 1 1 d . . .
H17A H 0.0948 0.1988 0.1311 0.205 Uiso 1 1 calc R . .
H17B H 0.0970 0.1751 0.2140 0.205 Uiso 1 1 calc R . .
H17C H 0.0389 0.1614 0.1670 0.205 Uiso 1 1 calc R . .
C18 C 0.42092(9) 0.22947(17) 0.10253(12) 0.0515(7) Uani 1 1 d . . .
C19 C 0.46630(11) 0.2239(2) 0.16257(17) 0.0892(11) Uani 1 1 d . . .
H19A H 0.4509 0.2493 0.2061 0.134 Uiso 1 1 calc R . .
H19B H 0.4986 0.2669 0.1512 0.134 Uiso 1 1 calc R . .
H19C H 0.4787 0.1519 0.1692 0.134 Uiso 1 1 calc R . .
C20 C 0.44585(11) 0.1931(2) 0.03408(15) 0.0869(9) Uani 1 1 d . . .
H20A H 0.4163 0.1947 -0.0045 0.130 Uiso 1 1 calc R . .
H20B H 0.4602 0.1223 0.0402 0.130 Uiso 1 1 calc R . .
H20C H 0.4769 0.2392 0.0228 0.130 Uiso 1 1 calc R . .
C21 C 0.39936(11) 0.33912(17) 0.09322(15) 0.0757(9) Uani 1 1 d . . .
H21A H 0.3829 0.3620 0.1367 0.114 Uiso 1 1 calc R . .
H21B H 0.3704 0.3416 0.0540 0.114 Uiso 1 1 calc R . .
H21C H 0.4308 0.3849 0.0830 0.114 Uiso 1 1 calc R . .
C22 C 0.33775(9) -0.32527(16) 0.08435(13) 0.0529(7) Uani 1 1 d . . .
C23 C 0.31208(12) -0.4032(2) 0.13436(18) 0.0920(11) Uani 1 1 d . . .
H23A H 0.3259 -0.3884 0.1831 0.138 Uiso 1 1 calc R . .
H23B H 0.3232 -0.4736 0.1217 0.138 Uiso 1 1 calc R . .
H23C H 0.2707 -0.3975 0.1302 0.138 Uiso 1 1 calc R . .
C24 C 0.40194(10) -0.3368(2) 0.09247(16) 0.0795(9) Uani 1 1 d . . .
H24A H 0.4194 -0.2898 0.0596 0.119 Uiso 1 1 calc R . .
H24B H 0.4124 -0.4083 0.0820 0.119 Uiso 1 1 calc R . .
H24C H 0.4153 -0.3196 0.1410 0.119 Uiso 1 1 calc R . .
C25 C 0.31547(14) -0.3472(2) 0.00866(17) 0.1110(11) Uani 1 1 d . . .
H25A H 0.3313 -0.2965 -0.0231 0.167 Uiso 1 1 calc R . .
H25B H 0.2741 -0.3419 0.0053 0.167 Uiso 1 1 calc R . .
H25C H 0.3267 -0.4171 -0.0048 0.167 Uiso 1 1 calc R . .
C91 C 0.00334(10) 0.40206(14) 0.15255(16) 0.115(2) Uani 0.50 1 d PGU A -2
C92 C 0.05507(10) 0.3919(3) 0.19095(17) 0.116(2) Uani 0.50 1 d PGU A -2
H92A H 0.0888 0.3823 0.1671 0.140 Uiso 0.50 1 calc PR A -2
C93 C 0.05746(13) 0.3959(3) 0.26426(17) 0.0769(18) Uani 0.50 1 d PGU A -2
H93A H 0.0928 0.3889 0.2905 0.092 Uiso 0.50 1 calc PR A -2
C94 C 0.00813(15) 0.4100(2) 0.29918(16) 0.0819(15) Uani 0.50 1 d PGU A -2
H94A H 0.0098 0.4127 0.3493 0.098 Uiso 0.50 1 calc PR A -2
C95 C -0.04360(13) 0.4201(3) 0.26077(18) 0.108(2) Uani 0.50 1 d PGU A -2
H95A H -0.0773 0.4297 0.2846 0.130 Uiso 0.50 1 calc PR A -2
C96 C -0.04599(10) 0.4161(3) 0.18746(18) 0.154(3) Uani 0.50 1 d PGU A -2
H96A H -0.0813 0.4231 0.1612 0.184 Uiso 0.50 1 calc PR A -2
C97 C 0.00076(13) 0.3978(2) 0.07344(16) 0.389(11) Uani 0.50 1 d PGU A -2
H97D H -0.0184 0.4598 0.0541 0.583 Uiso 0.50 1 calc PR A -2
H97A H -0.0203 0.3360 0.0571 0.583 Uiso 0.50 1 calc PR A -2
H97B H 0.0393 0.3948 0.0574 0.583 Uiso 0.50 1 calc PR A -2

loop_
_atom_site_aniso_label
_atom_site_aniso_U_11
_atom_site_aniso_U_22
_atom_site_aniso_U_33
_atom_site_aniso_U_23
_atom_site_aniso_U_13
_atom_site_aniso_U_12
Al1 0.0391(3) 0.0355(3) 0.0346(3) -0.0007(3) 0.0055(3) -0.0008(2)
N1 0.0441(8) 0.0374(8) 0.0375(8) -0.0016(8) 0.0055(7) -0.0036(7)
C1 0.0495(10) 0.0444(11) 0.0342(10) 0.0030(10) 0.0080(9) 0.0005(9)
N2 0.0435(8) 0.0487(9) 0.0339(9) 0.0008(8) 0.0058(7) -0.0054(8)
C2 0.0472(10) 0.0390(10) 0.0394(11) 0.0031(10) 0.0053(9) 0.0046(9)
C3 0.0437(10) 0.0470(11) 0.0318(10) -0.0043(9) 0.0044(9) -0.0036(9)
C4 0.0441(10) 0.0474(11) 0.0427(11) -0.0070(10) 0.0060(9) -0.0016(9)
C5 0.0489(11) 0.0481(11) 0.0457(12) -0.0066(10) 0.0009(10) -0.0009(10)
C6 0.0461(11) 0.0537(12) 0.0517(13) 0.0014(11) 0.0053(10) -0.0039(10)
C7 0.0364(9) 0.0409(10) 0.0419(11) 0.0063(10) 0.0105(9) -0.0009(9)
C8 0.0429(10) 0.0480(11) 0.0382(11) 0.0048(10) 0.0082(9) 0.0073(9)
C9 0.0437(10) 0.0547(12) 0.0422(11) 0.0076(11) 0.0092(9) 0.0052(10)
C10 0.0861(15) 0.0480(12) 0.0493(13) 0.0006(11) 0.0023(12) -0.0217(12)
C11 0.0696(13) 0.0563(12) 0.0573(14) 0.0019(12) 0.0126(12) -0.0235(11)
C12 0.0697(14) 0.0690(14) 0.0408(12) -0.0041(12) -0.0037(12) -0.0017(13)
C13 0.0715(14) 0.0760(15) 0.0547(14) 0.0204(13) 0.0145(12) -0.0133(13)
C14 0.0438(12) 0.0972(17) 0.0516(13) 0.0101(14) 0.0054(11) 0.0012(13)
C15 0.0549(16) 0.278(5) 0.079(2) -0.001(3) 0.0050(16) -0.001(3)
C16 0.0768(18) 0.183(3) 0.116(2) 0.042(2) 0.0259(18) -0.028(2)
C17 0.0791(18) 0.152(3) 0.181(4) 0.000(3) 0.018(2) 0.0532(19)
C18 0.0488(11) 0.0530(12) 0.0541(13) 0.0015(11) 0.0139(10) -0.0131(10)
C19 0.0625(15) 0.0907(19) 0.113(2) -0.0044(19) -0.0064(16) -0.0143(15)
C20 0.0846(15) 0.0905(18) 0.0910(18) -0.0028(16) 0.0485(13) -0.0296(14)
C21 0.0848(16) 0.0496(13) 0.0948(19) 0.0133(14) 0.0212(15) -0.0107(13)
C22 0.0531(11) 0.0382(10) 0.0674(14) -0.0108(11) 0.0037(11) 0.0047(10)
C23 0.0861(17) 0.0513(14) 0.142(3) 0.0083(17) 0.0321(18) 0.0029(14)
C24 0.0610(14) 0.0652(15) 0.114(2) -0.0217(16) 0.0162(15) 0.0063(13)
C25 0.132(2) 0.0879(17) 0.107(2) -0.0551(16) -0.0418(19) 0.0473(17)
C91 0.109(3) 0.044(2) 0.202(5) -0.053(3) 0.092(3) -0.036(2)
C92 0.097(3) 0.101(4) 0.157(5) -0.027(4) 0.060(3) -0.041(3)
C93 0.067(3) 0.070(3) 0.094(4) -0.002(3) 0.008(3) 0.000(3)
C94 0.081(2) 0.042(2) 0.132(3) -0.003(2) 0.079(2) -0.032(2)
C95 0.0168(19) 0.065(3) 0.244(7) -0.025(4) 0.013(3) 0.005(2)
C96 0.106(4) 0.049(3) 0.299(9) -0.013(5) -0.039(6) 0.027(3)
C97 0.278(15) 0.232(14) 0.64(3) 0.130(16) -0.111(17) -0.031(13)

loop_
_atom_type_symbol
_atom_type_description
_atom_type_scat_dispersion_real
_atom_type_scat_dispersion_imag
_atom_type_scat_source
C C 0.0033 0.0016 'International Tables Vol C Tables 4.2.6.8 and 6.1.1.4'
H H 0.0000 0.0000 'International Tables Vol C Tables 4.2.6.8 and 6.1.1.4'
N N 0.0061 0.0033 'International Tables Vol C Tables 4.2.6.8 and 6.1.1.4'
Al Al 0.0645 0.0514 'International Tables Vol C Tables 4.2.6.8 and 6.1.1.4'

loop_
_geom_angle_atom_site_label_1
_geom_angle_atom_site_label_2
_geom_angle_atom_site_label_3
_geom_angle
_geom_angle_site_symmetry_1
_geom_angle_site_symmetry_3
_geom_angle_publ_flag
C5 Al1 C1 115.94(10) . . ?
C5 Al1 C3 112.78(9) . . ?
C1 Al1 C3 109.74(10) . . ?
C5 Al1 C7 104.41(11) . . ?
C1 Al1 C7 108.58(10) . . ?
C3 Al1 C7 104.53(8) . . ?
C7 N1 C8 112.49(16) . . ?
C7 N1 C10 125.12(17) . . ?
C8 N1 C10 122.38(17) . . ?
C2 C1 Al1 171.72(18) . . ?
C7 N2 C9 111.68(16) . . ?
C7 N2 C11 124.46(17) . . ?
C9 N2 C11 123.84(17) . . ?
C1 C2 C18 176.5(2) . . ?
C4 C3 Al1 175.97(17) . . ?
C3 C4 C22 177.3(2) . . ?
C6 C5 Al1 171.3(2) . . ?
C5 C6 C14 179.3(3) . . ?
N1 C7 N2 103.40(16) . . ?
N1 C7 Al1 133.15(15) . . ?
N2 C7 Al1 123.45(14) . . ?
C9 C8 N1 105.49(18) . . ?
C9 C8 C12 131.0(2) . . ?
N1 C8 C12 123.52(18) . . ?
C8 C9 N2 106.93(18) . . ?
C8 C9 C13 130.1(2) . . ?
N2 C9 C13 122.98(19) . . ?
C6 C14 C15 110.7(2) . . ?
C6 C14 C17 108.9(2) . . ?
C15 C14 C17 109.1(3) . . ?
C6 C14 C16 108.4(2) . . ?
C15 C14 C16 109.2(3) . . ?
C17 C14 C16 110.5(3) . . ?
C2 C18 C21 110.22(19) . . ?
C2 C18 C19 108.4(2) . . ?
C21 C18 C19 110.5(2) . . ?
C2 C18 C20 109.02(19) . . ?
C21 C18 C20 109.4(2) . . ?
C19 C18 C20 109.3(2) . . ?
C4 C22 C24 109.84(18) . . ?
C4 C22 C25 110.92(19) . . ?
C24 C22 C25 111.1(2) . . ?
C4 C22 C23 107.6(2) . . ?
C24 C22 C23 107.7(2) . . ?
C25 C22 C23 109.5(2) . . ?
C96 C91 C92 120.0 . . ?
C96 C91 C97 120.0 . . ?
C92 C91 C97 120.0 . . ?
C93 C92 C91 120.0 . . ?
C92 C93 C94 120.0 . . ?
C93 C94 C95 120.0 . . ?
C96 C95 C94 120.0 . . ?
C91 C96 C95 120.0 . . ?

loop_
_geom_bond_atom_site_label_1
_geom_bond_atom_site_label_2
_geom_bond_distance
_geom_bond_site_symmetry_2
_geom_bond_publ_flag
Al1 C5 1.939(3) . ?
Al1 C1 1.940(2) . ?
Al1 C3 1.943(2) . ?
Al1 C7 2.051(2) . ?
N1 C7 1.342(3) . ?
N1 C8 1.393(3) . ?
N1 C10 1.456(3) . ?
C1 C2 1.200(3) . ?
N2 C7 1.357(3) . ?
N2 C9 1.381(3) . ?
N2 C11 1.458(3) . ?
C2 C18 1.471(3) . ?
C3 C4 1.205(3) . ?
C4 C22 1.466(3) . ?
C5 C6 1.193(3) . ?
C6 C14 1.459(3) . ?
C8 C9 1.344(3) . ?
C8 C12 1.488(3) . ?
C9 C13 1.494(3) . ?
C14 C15 1.502(4) . ?
C14 C17 1.518(5) . ?
C14 C16 1.535(5) . ?
C18 C21 1.512(3) . ?
C18 C19 1.517(4) . ?
C18 C20 1.534(4) . ?
C22 C24 1.524(4) . ?
C22 C25 1.525(4) . ?
C22 C23 1.535(4) . ?
C91 C96 1.3898 . ?
C91 C92 1.3902 . ?
C91 C97 1.5000 . ?
C92 C93 1.3899 . ?
C93 C94 1.3900 . ?
C94 C95 1.3903 . ?
C95 C96 1.3899 . ?

loop_
_geom_torsion_atom_site_label_1
_geom_torsion_atom_site_label_2
_geom_torsion_atom_site_label_3
_geom_torsion_atom_site_label_4
_geom_torsion
_geom_torsion_site_symmetry_1
_geom_torsion_site_symmetry_2
_geom_torsion_site_symmetry_3
_geom_torsion_site_symmetry_4
_geom_torsion_publ_flag
C5 Al1 C1 C2 -179(100) . . . . ?
C3 Al1 C1 C2 -49.6(13) . . . . ?
C7 Al1 C1 C2 64.1(13) . . . . ?
Al1 C1 C2 C18 -48(4) . . . . ?
C5 Al1 C3 C4 -125(3) . . . . ?
C1 Al1 C3 C4 104(3) . . . . ?
C7 Al1 C3 C4 -12(3) . . . . ?
Al1 C3 C4 C22 36(6) . . . . ?
C1 Al1 C5 C6 -159.6(13) . . . . ?
C3 Al1 C5 C6 72.7(13) . . . . ?
C7 Al1 C5 C6 -40.2(13) . . . . ?
Al1 C5 C6 C14 -2(27) . . . . ?
C8 N1 C7 N2 0.6(2) . . . . ?
C10 N1 C7 N2 -179.08(18) . . . . ?
C8 N1 C7 Al1 -179.35(15) . . . . ?
C10 N1 C7 Al1 1.0(3) . . . . ?
C9 N2 C7 N1 -0.3(2) . . . . ?
C11 N2 C7 N1 178.26(17) . . . . ?
C9 N2 C7 Al1 179.61(13) . . . . ?
C11 N2 C7 Al1 -1.8(3) . . . . ?
C5 Al1 C7 N1 -110.60(19) . . . . ?
C1 Al1 C7 N1 13.7(2) . . . . ?
C3 Al1 C7 N1 130.74(19) . . . . ?
C5 Al1 C7 N2 69.46(18) . . . . ?
C1 Al1 C7 N2 -166.29(15) . . . . ?
C3 Al1 C7 N2 -49.20(18) . . . . ?
C7 N1 C8 C9 -0.6(2) . . . . ?
C10 N1 C8 C9 179.05(18) . . . . ?
C7 N1 C8 C12 -179.18(19) . . . . ?
C10 N1 C8 C12 0.5(3) . . . . ?
N1 C8 C9 N2 0.4(2) . . . . ?
C12 C8 C9 N2 178.8(2) . . . . ?
N1 C8 C9 C13 -178.2(2) . . . . ?
C12 C8 C9 C13 0.2(4) . . . . ?
C7 N2 C9 C8 0.0(2) . . . . ?
C11 N2 C9 C8 -178.64(18) . . . . ?
C7 N2 C9 C13 178.65(19) . . . . ?
C11 N2 C9 C13 0.0(3) . . . . ?
C5 C6 C14 C15 -113(26) . . . . ?
C5 C6 C14 C17 127(26) . . . . ?
C5 C6 C14 C16 7(26) . . . . ?
C1 C2 C18 C21 -116(4) . . . . ?
C1 C2 C18 C19 5(4) . . . . ?
C1 C2 C18 C20 124(4) . . . . ?
C3 C4 C22 C24 -98(4) . . . . ?
C3 C4 C22 C25 139(4) . . . . ?
C3 C4 C22 C23 19(5) . . . . ?
C96 C91 C92 C93 0.0 . . . . ?
C97 C91 C92 C93 180.0 . . . . ?
C91 C92 C93 C94 0.0 . . . . ?
C92 C93 C94 C95 0.0 . . . . ?
C93 C94 C95 C96 0.0 . . . . ?
C92 C91 C96 C95 0.0 . . . . ?
C97 C91 C96 C95 180.0 . . . . ?
C94 C95 C96 C91 0.0 . . . . ?
